data_4083336
loop_
_publ_author_name
'Dunsford, Jay J.'
'Cavell, Kingsley J.'

_publ_section_title
;
 Pd--PEPPSI-Type Expanded Ring N-Heterocyclic Carbene Complexes:
 Synthesis, Characterization, and Catalytic Activity in Suzuki--Miyaura
 Cross Coupling
;
_journal_issue 11
_journal_name_full Organometallics
_journal_page_first 2902
_journal_paper_doi 10.1021/om5003107
_journal_volume 33
_journal_year 2014
_chemical_formula_moiety 'C27 H32 Cl3 N3 Pd, C Cl2'
_chemical_formula_sum 'C28 H32 Cl5 N3 Pd'
_chemical_formula_weight 694.26
_space_group_crystal_system triclinic
_space_group_IT_number 2
_space_group_name_Hall '-P 1'
_space_group_name_H-M_alt 'P -1'
_symmetry_Int_Tables_number 2
_symmetry_space_group_name_Hall '-P 1'
_symmetry_space_group_name_H-M 'P -1'
_atom_sites_solution_primary iterative
_audit_creation_date 2013-11-07
_audit_creation_method
;
Olex2 1.2
(compiled 2013.09.17 svn.r2790 for OlexSys, GUI svn.r4601)
;
_cell_angle_alpha 89.667(3)
_cell_angle_beta 84.171(3)
_cell_angle_gamma 71.431(3)
_cell_formula_units_Z 2
_cell_length_a 8.2390(3)
_cell_length_b 11.7585(3)
_cell_length_c 16.6772(8)
_cell_measurement_reflns_used 7343
_cell_measurement_temperature 150.00(10)
_cell_measurement_theta_max 29.1190
_cell_measurement_theta_min 3.4620
_cell_volume 1523.03(10)
_computing_cell_refinement
;
CrysAlisPro, Agilent Technologies,
Version 1.171.36.24 (release 03-12-2012 CrysAlis171 .NET)
(compiled Dec  3 2012,18:21:49)
;
_computing_data_collection
;
CrysAlisPro, Agilent Technologies,
Version 1.171.36.24 (release 03-12-2012 CrysAlis171 .NET)
(compiled Dec  3 2012,18:21:49)
;
_computing_data_reduction
;
CrysAlisPro, Agilent Technologies,
Version 1.171.36.24 (release 03-12-2012 CrysAlis171 .NET)
(compiled Dec  3 2012,18:21:49)
;
_computing_molecular_graphics
;
O. V. Dolomanov, L. J. Bourhis, R. J. Gildea, J. A. K. Howard and H. Puschmann,
OLEX2: a complete structure solution, refinement and analysis program.
J. Appl. Cryst. (2009). 42, 339-341.
;
_computing_publication_material
;
O. V. Dolomanov, L. J. Bourhis, R. J. Gildea, J. A. K. Howard and H. Puschmann,
OLEX2: a complete structure solution, refinement and analysis program.
J. Appl. Cryst. (2009). 42, 339-341.
;
_computing_structure_refinement
'L.J. Bourhis, O.V. Dolomanov, R.J. Gildea, J.A.K. Howard, H. Puschmann, in preparation (2013)'
_computing_structure_solution
'L.J. Bourhis, O.V. Dolomanov, R.J. Gildea, J.A.K. Howard, H. Puschmann, in preparation (2013)'
_diffrn_ambient_temperature 150.00(10)
_diffrn_detector_area_resol_mean 10.3705
_diffrn_measured_fraction_theta_full 0.9987
_diffrn_measured_fraction_theta_max 0.9987
_diffrn_measurement_device_type 'SuperNova, Single source at offset), Atlas'
_diffrn_measurement_method '\w scans'
_diffrn_orient_matrix_UB_11 -0.0063836000
_diffrn_orient_matrix_UB_12 -0.0001522000
_diffrn_orient_matrix_UB_13 0.0427335000
_diffrn_orient_matrix_UB_21 -0.0906891000
_diffrn_orient_matrix_UB_22 0.0260407000
_diffrn_orient_matrix_UB_23 0.0015911000
_diffrn_orient_matrix_UB_31 -0.0086596000
_diffrn_orient_matrix_UB_32 -0.0580905000
_diffrn_orient_matrix_UB_33 -0.0007173000
_diffrn_radiation_monochromator mirror
_diffrn_radiation_type 'Mo K\a'
_diffrn_radiation_wavelength 0.7107
_diffrn_reflns_av_R_equivalents 0.0339
_diffrn_reflns_av_unetI/netI 0.0557
_diffrn_reflns_limit_h_max 11
_diffrn_reflns_limit_h_min -8
_diffrn_reflns_limit_k_max 15
_diffrn_reflns_limit_k_min -15
_diffrn_reflns_limit_l_max 16
_diffrn_reflns_limit_l_min -23
_diffrn_reflns_number 15355
_diffrn_reflns_theta_full 26.3713
_diffrn_reflns_theta_max 26.37
_diffrn_reflns_theta_min 2.78
_diffrn_source 'SuperNova (Mo) X-ray Source'
_exptl_absorpt_coefficient_mu 1.071
_exptl_absorpt_correction_T_max 1.00000
_exptl_absorpt_correction_T_min 0.79288
_exptl_absorpt_correction_type multi-scan
_exptl_absorpt_process_details
;
CrysAlisPro, Agilent Technologies,
Version 1.171.36.24 (release 03-12-2012 CrysAlis171 .NET)
(compiled Dec  3 2012,18:21:49)
Empirical absorption correction using spherical harmonics,
 implemented in SCALE3 ABSPACK scaling algorithm.
;
_exptl_crystal_colour yellow
_exptl_crystal_density_diffrn 1.5138
_exptl_crystal_description block
_exptl_crystal_F_000 703.6799
_exptl_crystal_size_max 0.7
_exptl_crystal_size_mid 0.7
_exptl_crystal_size_min 0.4
_refine_diff_density_max 0.6032
_refine_diff_density_min -0.6407
_refine_diff_density_rms 0.1139
_refine_ls_d_res_high 0.8000
_refine_ls_d_res_low 7.3363
_refine_ls_goodness_of_fit_ref 1.0482
_refine_ls_hydrogen_treatment mixed
_refine_ls_matrix_type full
_refine_ls_number_constraints 49
_refine_ls_number_parameters 356
_refine_ls_number_reflns 6222
_refine_ls_number_restraints 0
_refine_ls_restrained_S_all 1.0482
_refine_ls_R_factor_all 0.0434
_refine_ls_R_factor_gt 0.0337
_refine_ls_shift/su_max 0.0007
_refine_ls_shift/su_mean 0.0001
_refine_ls_structure_factor_coef Fsqd
_refine_ls_weighting_details 'w=1/[\s^2^(Fo^2^)+(0.0349P)^2^+0.3234P] where P=(Fo^2^+2Fc^2^)/3'
_refine_ls_weighting_scheme calc
_refine_ls_wR_factor_ref 0.0827
_reflns_Friedel_coverage 0.0
_reflns_limit_h_max 10
_reflns_limit_h_min -10
_reflns_limit_k_max 14
_reflns_limit_k_min -14
_reflns_limit_l_max 20
_reflns_limit_l_min 0
_reflns_number_gt 5240
_reflns_number_total 6222
_reflns_threshold_expression I>=2u(I)
_cod_data_source_file om5003107_si_002.cif
_cod_data_source_block amji83_refinalise
_cod_depositor_comments 'Adding full bibliography for 4083335--4083336.cif.'
_cod_database_code 4083336
_chemical_oxdiff_formula 'C28 H34 N3 Cl5 Pd1'
_reflns_odcompleteness_completeness 99.87
_reflns_odcompleteness_iscentric 1
_reflns_odcompleteness_theta 26.32
_olex2_refinement_description
;
1. Fixed Uiso
 At 1.2 times of:
  All C(H) groups, All C(H,H) groups
 At 1.5 times of:
  All C(H,H,H) groups
2. Others
 Fixed Sof: Cl4(0.75) Cl7(0.75) C28(0.75) Cl(0.25) Cl5(0.25) C29(0.25)
3.a Secondary CH2 refined with riding coordinates:
 C4(H4a,H4b), C2(H2a,H2b), C3(H3a,H3b)
3.b Aromatic/amide H refined with riding coordinates:
 C7(H7), C18(H18), C9(H9), C26(H26), C23(H23), C16(H16), C27(H27), C25(H25)
3.c Idealised Me refined as rotating group:
 C22(H22a,H22b,H22c), C11(H11a,H11b,H11c), C13(H13a,H13b,H13c), C12(H12a,H12b,
 H12c), C20(H20a,H20b,H20c), C21(H21a,H21b,H21c)
;

loop_
_space_group_symop_id
_space_group_symop_operation_xyz
1 x,y,z
2 -x,-y,-z

loop_
_atom_site_label
_atom_site_type_symbol
_atom_site_fract_x
_atom_site_fract_y
_atom_site_fract_z
_atom_site_U_iso_or_equiv
_atom_site_adp_type
_atom_site_occupancy
_atom_site_refinement_flags_posn
Pd1 Pd 0.15981(2) 0.574377(16) 0.717944(13) 0.01488(8) Uani 1.000000 .
Cl1 Cl 0.35739(8) 0.58685(6) 0.61224(4) 0.02307(16) Uani 1.000000 .
Cl3 Cl 0.26855(12) 0.18446(7) 0.50145(6) 0.0477(3) Uani 1.000000 .
N3 N 0.0661(3) 0.47622(19) 0.63984(14) 0.0184(5) Uani 1.000000 .
C7 C 0.5308(3) 0.2686(2) 0.84315(18) 0.0213(6) Uani 1.000000 .
H7 H 0.6103(3) 0.2027(2) 0.81522(18) 0.0256(8) Uiso 1.000000 R
C18 C -0.1972(4) 0.9636(2) 0.7334(2) 0.0277(7) Uani 1.000000 .
H18 H -0.3104(4) 0.9841(2) 0.7568(2) 0.0333(9) Uiso 1.000000 R
N2 N 0.3811(3) 0.60180(18) 0.83523(14) 0.0159(5) Uani 1.000000 .
C10 C 0.2994(3) 0.4654(2) 0.92949(17) 0.0162(6) Uani 1.000000 .
C8 C 0.4320(4) 0.2495(2) 0.91036(19) 0.0234(7) Uani 1.000000 .
C15 C 0.1394(4) 0.9010(2) 0.66267(19) 0.0259(7) Uani 1.000000 .
C22 C -0.1061(4) 0.8553(3) 0.8600(2) 0.0285(7) Uani 1.000000 .
H22a H -0.2153(11) 0.9087(10) 0.8827(4) 0.0427(11) Uiso 1.000000 GR
H22b H -0.110(2) 0.7745(6) 0.8597(2) 0.0427(11) Uiso 1.000000 GR
H22c H -0.0176(13) 0.8604(16) 0.8917(3) 0.0427(11) Uiso 1.000000 GR
N1 N 0.2376(3) 0.78060(18) 0.77973(14) 0.0175(5) Uani 1.000000 .
C9 C 0.3172(3) 0.3485(2) 0.95383(18) 0.0208(6) Uani 1.000000 .
H9 H 0.2513(3) 0.3365(2) 0.99980(18) 0.0249(7) Uiso 1.000000 R
C11 C 0.6295(4) 0.4008(2) 0.74452(19) 0.0249(7) Uani 1.000000 .
H11a H 0.7041(16) 0.3240(3) 0.7236(7) 0.0374(10) Uiso 1.000000 GR
H11b H 0.5604(4) 0.4416(14) 0.7036(5) 0.0374(10) Uiso 1.000000 GR
H11c H 0.6974(17) 0.4479(14) 0.7606(3) 0.0374(10) Uiso 1.000000 GR
C13 C 0.1841(4) 0.5698(2) 0.98184(18) 0.0236(7) Uani 1.000000 .
H13a H 0.1076(16) 0.5428(4) 1.0187(7) 0.0354(10) Uiso 1.000000 GR
H13b H 0.2532(4) 0.6027(10) 1.0117(8) 0.0354(10) Uiso 1.000000 GR
H13c H 0.1181(17) 0.6304(7) 0.9485(2) 0.0354(10) Uiso 1.000000 GR
C1 C 0.2654(3) 0.6625(2) 0.78660(17) 0.0156(6) Uani 1.000000 .
C26 C -0.1594(4) 0.4509(3) 0.57024(18) 0.0255(7) Uani 1.000000 .
H26 H -0.2743(4) 0.4788(3) 0.56030(18) 0.0306(8) Uiso 1.000000 R
C4 C 0.4934(4) 0.6539(2) 0.87641(19) 0.0233(7) Uani 1.000000 .
H4a H 0.4462(4) 0.6743(2) 0.93208(19) 0.0279(8) Uiso 1.000000 R
H4b H 0.6072(4) 0.5954(2) 0.87602(19) 0.0279(8) Uiso 1.000000 R
C19 C -0.0677(4) 0.8903(2) 0.77480(19) 0.0215(6) Uani 1.000000 .
C23 C 0.1741(4) 0.3772(2) 0.60214(18) 0.0216(6) Uani 1.000000 .
H23 H 0.2890(4) 0.3518(2) 0.61218(18) 0.0259(8) Uiso 1.000000 R
C16 C 0.0036(4) 0.9770(3) 0.6246(2) 0.0326(8) Uani 1.000000 .
H16 H 0.0277(4) 1.0077(3) 0.5750(2) 0.0391(9) Uiso 1.000000 R
C12 C 0.4524(4) 0.1242(2) 0.9390(2) 0.0386(9) Uani 1.000000 .
H12a H 0.445(3) 0.0747(6) 0.8949(4) 0.0579(13) Uiso 1.000000 GR
H12b H 0.5625(13) 0.0912(8) 0.9591(12) 0.0579(13) Uiso 1.000000 GR
H12c H 0.3628(17) 0.1269(3) 0.9812(9) 0.0579(13) Uiso 1.000000 GR
C14 C 0.1007(3) 0.8548(2) 0.73610(18) 0.0197(6) Uani 1.000000 .
C17 C -0.1646(4) 1.0076(2) 0.6584(2) 0.0322(8) Uani 1.000000 .
C27 C -0.0989(3) 0.5116(2) 0.62395(18) 0.0217(6) Uani 1.000000 .
H27 H -0.1753(3) 0.5802(2) 0.65040(18) 0.0260(8) Uiso 1.000000 R
C2 C 0.3287(4) 0.8460(2) 0.8235(2) 0.0297(8) Uani 1.000000 .
H2a H 0.3356(4) 0.9155(2) 0.7936(2) 0.0356(9) Uiso 1.000000 R
H2b H 0.2660(4) 0.8736(2) 0.8759(2) 0.0356(9) Uiso 1.000000 R
C24 C 0.1198(4) 0.3114(2) 0.54857(19) 0.0253(7) Uani 1.000000 .
C20 C 0.3224(4) 0.8787(3) 0.6258(2) 0.0393(9) Uani 1.000000 .
H20a H 0.3315(7) 0.8576(19) 0.5696(4) 0.0589(13) Uiso 1.000000 GR
H20b H 0.3534(10) 0.9500(7) 0.6316(12) 0.0589(13) Uiso 1.000000 GR
H20c H 0.3985(5) 0.8142(14) 0.6528(9) 0.0589(13) Uiso 1.000000 GR
C3 C 0.5056(4) 0.7649(3) 0.8338(2) 0.0348(8) Uani 1.000000 .
H3a H 0.5639(4) 0.8061(3) 0.8652(2) 0.0417(10) Uiso 1.000000 R
H3b H 0.5717(4) 0.7427(3) 0.7815(2) 0.0417(10) Uiso 1.000000 R
C6 C 0.5155(3) 0.3837(2) 0.81548(17) 0.0183(6) Uani 1.000000 .
C25 C -0.0491(4) 0.3485(3) 0.53129(19) 0.0273(7) Uani 1.000000 .
H25 H -0.0870(4) 0.3057(3) 0.49464(19) 0.0328(8) Uiso 1.000000 R
C21 C -0.3100(5) 1.0909(3) 0.6158(2) 0.0470(10) Uani 1.000000 .
H21a H -0.345(2) 1.0452(4) 0.5773(10) 0.0705(15) Uiso 1.000000 GR
H21b H -0.4059(11) 1.1291(16) 0.6547(3) 0.0705(15) Uiso 1.000000 GR
H21c H -0.2708(10) 1.1509(13) 0.5884(11) 0.0705(15) Uiso 1.000000 GR
C5 C 0.3948(3) 0.4806(2) 0.85942(17) 0.0156(6) Uani 1.000000 .
Cl2 Cl -0.04288(8) 0.55296(6) 0.81847(4) 0.02024(15) Uani 1.000000 .
Cl4 Cl -0.0194(3) 1.1340(2) 0.91814(14) 0.0510(6) Uani 0.750000 .
Cl7 Cl 0.1111(3) 1.17713(14) 0.75658(11) 0.0654(5) Uani 0.750000 .
C28 C 0.0092(7) 1.2430(5) 0.8512(3) 0.0379(12) Uiso 0.750000 .
Cl Cl 0.2368(9) 1.1612(4) 0.7460(4) 0.0788(19) Uani 0.250000 .
Cl5 Cl 0.0152(14) 1.1518(10) 0.8898(8) 0.124(5) Uani 0.250000 .
C29 C 0.071(2) 1.2474(15) 0.8257(12) 0.052(5) Uiso 0.250000 .

loop_
_atom_site_aniso_label
_atom_site_aniso_U_11
_atom_site_aniso_U_22
_atom_site_aniso_U_33
_atom_site_aniso_U_12
_atom_site_aniso_U_13
_atom_site_aniso_U_23
Pd1 0.01437(12) 0.01745(12) 0.01314(13) -0.00522(8) -0.00261(9) 0.00045(8)
Cl1 0.0198(3) 0.0358(4) 0.0153(4) -0.0119(3) 0.0003(3) -0.0009(3)
Cl3 0.0496(5) 0.0350(4) 0.0534(6) -0.0051(4) -0.0081(5) -0.0215(4)
N3 0.0193(12) 0.0235(12) 0.0147(13) -0.0093(10) -0.0040(10) 0.0040(10)
C7 0.0217(15) 0.0154(13) 0.0221(17) 0.0004(11) -0.0011(13) 0.0005(12)
C18 0.0235(16) 0.0219(14) 0.034(2) -0.0007(12) -0.0084(14) -0.0071(14)
N2 0.0149(11) 0.0160(11) 0.0180(13) -0.0053(9) -0.0065(10) 0.0018(9)
C10 0.0137(13) 0.0184(13) 0.0159(16) -0.0025(11) -0.0070(11) 0.0025(11)
C8 0.0274(16) 0.0168(13) 0.0252(18) -0.0049(12) -0.0071(14) 0.0062(12)
C15 0.0320(17) 0.0210(14) 0.0237(18) -0.0064(13) -0.0049(14) 0.0041(13)
C22 0.0249(16) 0.0262(15) 0.030(2) -0.0038(13) 0.0010(14) 0.0003(14)
N1 0.0182(12) 0.0160(11) 0.0197(14) -0.0057(9) -0.0071(10) 0.0025(9)
C9 0.0208(15) 0.0244(14) 0.0173(16) -0.0068(12) -0.0046(12) 0.0044(12)
C11 0.0208(15) 0.0236(14) 0.0260(18) -0.0024(12) 0.0018(13) 0.0022(13)
C13 0.0258(16) 0.0225(14) 0.0190(17) -0.0038(12) 0.0008(13) -0.0002(12)
C1 0.0130(13) 0.0189(13) 0.0137(15) -0.0050(11) 0.0038(11) 0.0007(11)
C26 0.0209(15) 0.0422(17) 0.0174(17) -0.0150(14) -0.0046(13) 0.0076(14)
C4 0.0181(14) 0.0281(15) 0.0264(18) -0.0083(12) -0.0121(13) 0.0016(13)
C19 0.0243(15) 0.0150(13) 0.0251(18) -0.0053(12) -0.0053(13) -0.0013(12)
C23 0.0206(15) 0.0242(14) 0.0203(17) -0.0066(12) -0.0051(12) 0.0019(12)
C16 0.052(2) 0.0254(15) 0.0186(18) -0.0084(15) -0.0110(16) 0.0065(13)
C12 0.048(2) 0.0214(15) 0.041(2) -0.0045(15) 0.0020(17) 0.0082(15)
C14 0.0225(15) 0.0145(12) 0.0221(17) -0.0046(11) -0.0063(13) 0.0011(12)
C17 0.0402(19) 0.0198(14) 0.033(2) -0.0001(14) -0.0198(16) -0.0027(14)
C27 0.0193(15) 0.0300(15) 0.0168(16) -0.0095(12) -0.0020(12) 0.0040(12)
C2 0.0310(17) 0.0204(14) 0.042(2) -0.0106(13) -0.0149(15) -0.0001(14)
C24 0.0324(17) 0.0243(14) 0.0208(18) -0.0113(13) -0.0032(14) 0.0013(13)
C20 0.041(2) 0.0395(19) 0.034(2) -0.0127(16) 0.0066(17) 0.0094(16)
C3 0.0304(18) 0.0316(16) 0.049(2) -0.0160(14) -0.0156(17) 0.0045(16)
C6 0.0180(14) 0.0200(13) 0.0163(16) -0.0044(11) -0.0040(12) 0.0021(11)
C25 0.0360(18) 0.0372(17) 0.0178(17) -0.0229(15) -0.0080(14) 0.0026(13)
C21 0.056(2) 0.0320(18) 0.044(2) 0.0066(17) -0.031(2) -0.0013(16)
C5 0.0157(13) 0.0171(13) 0.0140(15) -0.0040(11) -0.0060(11) 0.0019(11)
Cl2 0.0190(3) 0.0259(3) 0.0174(4) -0.0102(3) 0.0008(3) 0.0001(3)
Cl4 0.0685(16) 0.0327(8) 0.0439(10) -0.0055(9) -0.0046(10) 0.0004(7)
Cl7 0.1048(14) 0.0376(7) 0.0396(9) -0.0049(10) -0.0001(11) -0.0001(6)
Cl 0.130(5) 0.037(2) 0.083(4) -0.032(3) -0.059(4) 0.022(2)
Cl5 0.069(4) 0.079(7) 0.208(13) -0.017(4) 0.048(7) -0.062(7)

loop_
_atom_type_symbol
_atom_type_scat_dispersion_real
_atom_type_scat_dispersion_imag
_atom_type_scat_Cromer_Mann_a1
_atom_type_scat_Cromer_Mann_a2
_atom_type_scat_Cromer_Mann_a3
_atom_type_scat_Cromer_Mann_a4
_atom_type_scat_Cromer_Mann_b1
_atom_type_scat_Cromer_Mann_b2
_atom_type_scat_Cromer_Mann_b3
_atom_type_scat_Cromer_Mann_b4
_atom_type_scat_Cromer_Mann_c
_atom_type_scat_source
_atom_type_scat_dispersion_source
H 0.00000 0.00000 0.49300 0.32291 0.14019 0.04081 10.51090 26.12570 3.14236 57.79970 0.0030380000826 'International Tables Volume C Table 6.1.1.4 (pp. 500-502)' 'Henke, Gullikson and Davis, At. Data and Nucl. Data Tables, 1993, 54, 2'
C 0.00347 0.00161 2.31000 1.02000 1.58860 0.86500 20.84390 10.20750 0.56870 51.65120 0.215599998832 'International Tables Volume C Table 6.1.1.4 (pp. 500-502)' 'Henke, Gullikson and Davis, At. Data and Nucl. Data Tables, 1993, 54, 2'
Cl 0.14873 0.16029 11.46040 7.19640 6.25560 1.64550 0.01040 1.16620 18.51940 47.77840 -9.55739974976 'International Tables Volume C Table 6.1.1.4 (pp. 500-502)' 'Henke, Gullikson and Davis, At. Data and Nucl. Data Tables, 1993, 54, 2'
Pd -0.98845 1.01473 19.33190 15.50170 5.29537 0.60584 0.69866 7.98929 25.20520 76.89860 5.26593017578 'International Tables Volume C Table 6.1.1.4 (pp. 500-502)' 'Henke, Gullikson and Davis, At. Data and Nucl. Data Tables, 1993, 54, 2'
N 0.00653 0.00323 12.21260 3.13220 2.01250 1.16630 0.00570 9.89330 28.99750 0.58260 -11.5290002823 'International Tables Volume C Table 6.1.1.4 (pp. 500-502)' 'Henke, Gullikson and Davis, At. Data and Nucl. Data Tables, 1993, 54, 2'

loop_
_geom_angle_atom_site_label_1
_geom_angle_atom_site_label_2
_geom_angle_atom_site_label_3
_geom_angle
N3 Pd1 Cl1 88.01(6)
C1 Pd1 Cl1 88.10(8)
C1 Pd1 N3 175.64(9)
Cl2 Pd1 Cl1 176.17(2)
Cl2 Pd1 N3 88.20(6)
Cl2 Pd1 C1 95.67(8)
C23 N3 Pd1 119.47(18)
C27 N3 Pd1 122.38(19)
C27 N3 C23 118.1(2)
C6 C7 C8 122.2(3)
C17 C18 C19 122.5(3)
C4 N2 C1 124.3(2)
C5 N2 C1 122.2(2)
C5 N2 C4 113.2(2)
C13 C10 C9 119.3(3)
C5 C10 C9 118.3(2)
C5 C10 C13 122.4(2)
C9 C8 C7 118.9(2)
C12 C8 C7 120.9(3)
C12 C8 C9 120.2(3)
C14 C15 C16 118.1(3)
C20 C15 C16 119.5(3)
C20 C15 C14 122.3(3)
C14 N1 C1 121.5(2)
C2 N1 C1 122.7(2)
C2 N1 C14 115.4(2)
C8 C9 C10 121.1(3)
N2 C1 Pd1 119.73(17)
N1 C1 Pd1 121.52(19)
N1 C1 N2 118.4(2)
C25 C26 C27 119.6(3)
C3 C4 N2 109.6(2)
C22 C19 C18 120.8(3)
C14 C19 C18 117.6(3)
C14 C19 C22 121.5(3)
C24 C23 N3 121.7(3)
C17 C16 C15 122.0(3)
N1 C14 C15 120.1(3)
C19 C14 C15 121.4(3)
C19 C14 N1 118.0(3)
C16 C17 C18 118.1(3)
C21 C17 C18 121.0(3)
C21 C17 C16 120.9(3)
C26 C27 N3 122.7(3)
C3 C2 N1 109.5(2)
C23 C24 Cl3 118.9(2)
C25 C24 Cl3 120.7(2)
C25 C24 C23 120.4(3)
C2 C3 C4 109.2(2)
C11 C6 C7 120.6(2)
C5 C6 C7 117.2(3)
C5 C6 C11 122.2(2)
C24 C25 C26 117.5(3)
C10 C5 N2 118.5(2)
C6 C5 N2 119.0(2)
C6 C5 C10 122.3(2)
Cl5 Cl4 C28 25.4(12)
C29 Cl4 C28 11.7(5)
C29 Cl4 Cl5 14.7(13)
Cl Cl7 C28 117.6(5)
Cl5 Cl7 C28 31.5(3)
Cl5 Cl7 Cl 114.6(5)
C29 Cl7 C28 18.9(7)
C29 Cl7 Cl 102.0(9)
C29 Cl7 Cl5 45.5(8)
Cl7 C28 Cl4 111.0(3)
Cl5 C28 Cl4 11.9(5)
Cl5 C28 Cl7 100.2(7)
C29 C28 Cl4 135.2(19)
C29 C28 Cl7 43.3(17)
C29 C28 Cl5 123.7(19)
C29 Cl Cl7 46.5(6)
Cl7 Cl5 Cl4 160.1(17)
C28 Cl5 Cl4 142.7(17)
C28 Cl5 Cl7 48.3(5)
C29 Cl5 Cl4 160.2(18)
C29 Cl5 Cl7 35.5(7)
C29 Cl5 C28 18.6(7)
Cl7 C29 Cl4 103.5(9)
C28 C29 Cl4 33.1(15)
C28 C29 Cl7 118(2)
Cl C29 Cl4 114.6(8)
Cl C29 Cl7 31.5(5)
Cl C29 C28 142(2)
Cl5 C29 Cl4 5.2(5)
Cl5 C29 Cl7 98.9(11)
Cl5 C29 C28 37.6(14)
Cl5 C29 Cl 109.5(10)

loop_
_geom_bond_atom_site_label_1
_geom_bond_atom_site_label_2
_geom_bond_distance
Pd1 Cl1 2.3120(7)
Pd1 N3 2.101(2)
Pd1 C1 1.983(3)
Pd1 Cl2 2.3145(7)
Cl3 C24 1.733(3)
N3 C23 1.333(3)
N3 C27 1.342(3)
C7 C8 1.377(4)
C7 C6 1.399(4)
C18 C19 1.384(4)
C18 C17 1.384(5)
N2 C1 1.339(3)
N2 C4 1.482(3)
N2 C5 1.451(3)
C10 C9 1.397(4)
C10 C13 1.508(4)
C10 C5 1.384(4)
C8 C9 1.394(4)
C8 C12 1.510(4)
C15 C16 1.398(4)
C15 C14 1.386(4)
C15 C20 1.510(4)
C22 C19 1.507(4)
N1 C1 1.339(3)
N1 C14 1.447(3)
N1 C2 1.474(3)
C11 C6 1.488(4)
C26 C27 1.374(4)
C26 C25 1.375(4)
C4 C3 1.510(4)
C19 C14 1.403(4)
C23 C24 1.381(4)
C16 C17 1.376(5)
C17 C21 1.522(4)
C2 C3 1.492(4)
C24 C25 1.380(4)
C6 C5 1.402(4)
Cl4 C28 1.750(6)
Cl4 Cl5 0.598(11)
Cl4 C29 2.256(19)
Cl7 C28 1.769(6)
Cl7 Cl 0.989(6)
Cl7 Cl5 2.332(12)
Cl7 C29 1.371(19)
C28 Cl5 1.237(12)
C28 C29 0.647(18)
Cl C29 1.85(2)
Cl5 C29 1.68(2)
